data_4107142
loop_
_publ_author_name
'Makoto Tanabe'
'Naoko Ishikawa'
'Mai Chiba'
'Tomohito Ide'
'Kohtaro Osakada'
'Tomoaki Tanase'

_publ_contact_author_email kosakada@res.titech.ac.jp
_publ_contact_author_fax +81-45-924-5224
_publ_contact_author_name 'Kohtaro Osakada'
_publ_contact_author_phone +81-45-924-5223
_publ_section_title
;
 Tetrapalladium Complex with Bridging Germylene Ligands. Structural Change
 of the Planar Pd4Ge3 Core
;
_journal_name_full 'Journal of the American Chemical Society'
_journal_page_first 18598
_journal_page_last 18601
_journal_paper_doi 10.1021/ja208565q
_journal_volume 133
_journal_year 2011
_chemical_formula_moiety 'C120 H184 Ge6 P12 Pd8 '
_chemical_formula_sum 'C120 H184 Ge6 P12 Pd8'
_chemical_formula_weight 3285.20
_space_group_IT_number 14
_symmetry_cell_setting monoclinic
_symmetry_Int_Tables_number 14
_symmetry_space_group_name_Hall '-P 2yab'
_symmetry_space_group_name_H-M 'P 1 21/a 1'
_cell_angle_alpha 90.0000
_cell_angle_beta 99.7603(14)
_cell_angle_gamma 90.0000
_cell_formula_units_Z 4
_cell_length_a 18.635(2)
_cell_length_b 27.701(3)
_cell_length_c 27.386(3)
_cell_measurement_reflns_used 30101
_cell_measurement_temperature 113.1
_cell_measurement_theta_max 27.5
_cell_measurement_theta_min 3.0
_cell_volume 13932(3)
_computing_cell_refinement CrystalClear
_computing_data_collection CrystalClear
_computing_data_reduction CrystalStructure
_computing_publication_material 'CrystalStructure 3.8'
_computing_structure_refinement SHELXL
_computing_structure_solution SHELXS97
_diffrn_ambient_temperature 113.1
_diffrn_detector_area_resol_mean 7.31
_diffrn_measured_fraction_theta_full 0.971
_diffrn_measured_fraction_theta_max 0.971
_diffrn_measurement_device_type 'Rigaku Saturn'
_diffrn_measurement_method \w
_diffrn_radiation_type 'Mo K\a'
_diffrn_radiation_wavelength 0.71070
_diffrn_reflns_av_R_equivalents 0.050
_diffrn_reflns_limit_h_max 24
_diffrn_reflns_limit_h_min -24
_diffrn_reflns_limit_k_max 33
_diffrn_reflns_limit_k_min -34
_diffrn_reflns_limit_l_max 35
_diffrn_reflns_limit_l_min -33
_diffrn_reflns_number 100191
_diffrn_reflns_theta_full 27.48
_diffrn_reflns_theta_max 27.48
_exptl_absorpt_coefficient_mu 2.457
_exptl_absorpt_correction_T_max 0.675
_exptl_absorpt_correction_T_min 0.443
_exptl_absorpt_correction_type multi-scan
_exptl_absorpt_process_details 'Jacobson, R. (1998) Private communication'
_exptl_crystal_colour red
_exptl_crystal_density_diffrn 1.566
_exptl_crystal_description prism
_exptl_crystal_F_000 6576.00
_exptl_crystal_size_max 0.45
_exptl_crystal_size_mid 0.20
_exptl_crystal_size_min 0.16
_refine_diff_density_max 0.76
_refine_diff_density_min -0.71
_refine_ls_extinction_method none
_refine_ls_goodness_of_fit_ref 1.302
_refine_ls_hydrogen_treatment refall
_refine_ls_number_parameters 1302
_refine_ls_number_reflns 31054
_refine_ls_R_factor_all 0.0983
_refine_ls_R_factor_gt 0.0799
_refine_ls_shift/su_max 0.0020
_refine_ls_structure_factor_coef Fsqd
_refine_ls_weighting_details 'w = 1/[\s^2^(Fo^2^)+(0.0148P)^2^+41.7829P] where P=(Fo^2^+2Fc^2^)/3'
_refine_ls_weighting_scheme calc
_refine_ls_wR_factor_gt 0.1158
_refine_ls_wR_factor_ref 0.1225
_reflns_number_gt 26479
_reflns_number_total 31054
_reflns_threshold_expression F^2^>2.0\s(F^2^)
_cod_data_source_file ja208565q_si_002_2.cif
_cod_data_source_block '__complex2'
_cod_original_formula_sum 'C120 H184 Ge6 P12 Pd8 '
_cod_database_code 4107142

loop_
_symmetry_equiv_pos_site_id
_symmetry_equiv_pos_as_xyz
1 +X,+Y,+Z
2 1/2-X,1/2+Y,-Z
3 -X,-Y,-Z
4 1/2+X,1/2-Y,+Z

loop_
_atom_site_label
_atom_site_type_symbol
_atom_site_fract_x
_atom_site_fract_y
_atom_site_fract_z
_atom_site_U_iso_or_equiv
_atom_site_adp_type
_atom_site_occupancy
_atom_site_symmetry_multiplicity
_atom_site_calc_flag
_atom_site_refinement_flags
Pd1 Pd 0.25433(3) 0.426574(16) 0.503243(17) 0.01769(10) Uani 1.00 1 d .
Pd2 Pd 0.21206(3) 0.473388(16) 0.413065(17) 0.01736(10) Uani 1.00 1 d .
Pd3 Pd 0.25306(3) 0.327090(16) 0.507449(17) 0.01996(11) Uani 1.00 1 d .
Pd4 Pd 0.28904(3) 0.479958(17) 0.590153(17) 0.01964(11) Uani 1.00 1 d .
Pd5 Pd 0.26163(3) 0.428645(16) 1.005847(17) 0.01923(11) Uani 1.00 1 d .
Pd6 Pd 0.26149(3) 0.329549(17) 1.015100(18) 0.02088(11) Uani 1.00 1 d .
Pd7 Pd 0.21555(3) 0.471109(17) 0.913839(17) 0.01863(10) Uani 1.00 1 d .
Pd8 Pd 0.29025(3) 0.486264(17) 1.090494(17) 0.02003(11) Uani 1.00 1 d .
Ge1 Ge 0.28049(4) 0.38715(2) 0.57942(2) 0.01805(14) Uani 1.00 1 d .
Ge2 Ge 0.25296(4) 0.51030(2) 0.50032(2) 0.01685(13) Uani 1.00 1 d .
Ge3 Ge 0.22366(3) 0.38204(2) 0.43035(2) 0.01683(13) Uani 1.00 1 d .
Ge4 Ge 0.25449(4) 0.51217(2) 0.99977(2) 0.01716(14) Uani 1.00 1 d .
Ge5 Ge 0.28579(4) 0.39262(2) 1.08397(2) 0.01898(14) Uani 1.00 1 d .
Ge6 Ge 0.23062(4) 0.38120(2) 0.93515(2) 0.01784(14) Uani 1.00 1 d .
P1 P 0.11719(10) 0.46859(6) 0.34767(6) 0.0253(3) Uani 1.00 1 d .
P2 P 0.25804(10) 0.53428(6) 0.36950(6) 0.0250(3) Uani 1.00 1 d .
P3 P 0.30335(10) 0.26571(6) 0.46761(7) 0.0243(3) Uani 1.00 1 d .
P4 P 0.20356(10) 0.26852(6) 0.55115(7) 0.0252(3) Uani 1.00 1 d .
P5 P 0.37919(10) 0.47745(7) 0.65906(7) 0.0316(4) Uani 1.00 1 d .
P6 P 0.24225(10) 0.54528(6) 0.62655(6) 0.0262(3) Uani 1.00 1 d .
P7 P 0.31166(10) 0.26645(6) 0.97765(7) 0.0274(4) Uani 1.00 1 d .
P8 P 0.21237(11) 0.27300(6) 1.06123(7) 0.0287(4) Uani 1.00 1 d .
P9 P 0.12465(10) 0.46153(7) 0.84694(6) 0.0262(3) Uani 1.00 1 d .
P10 P 0.26134(10) 0.53071(6) 0.86831(6) 0.0249(3) Uani 1.00 1 d .
P11 P 0.38123(11) 0.48811(7) 1.15919(7) 0.0313(4) Uani 1.00 1 d .
P12 P 0.24148(11) 0.55258(6) 1.12374(6) 0.0281(4) Uani 1.00 1 d .
C1 C 0.3710(3) 0.3532(2) 0.6071(2) 0.0298(15) Uani 1.00 1 d .
C2 C 0.4343(4) 0.3650(2) 0.5890(2) 0.0357(17) Uani 1.00 1 d .
C3 C 0.4990(4) 0.3414(3) 0.6047(3) 0.050(2) Uani 1.00 1 d .
C4 C 0.5030(4) 0.3055(3) 0.6393(3) 0.076(3) Uani 1.00 1 d .
C5 C 0.4420(5) 0.2931(3) 0.6584(3) 0.080(3) Uani 1.00 1 d .
C6 C 0.3765(4) 0.3168(3) 0.6432(3) 0.053(2) Uani 1.00 1 d .
C7 C 0.2106(3) 0.3835(2) 0.6256(2) 0.0258(14) Uani 1.00 1 d .
C8 C 0.1376(3) 0.3881(2) 0.6055(2) 0.0302(15) Uani 1.00 1 d .
C9 C 0.0830(3) 0.3866(3) 0.6356(2) 0.0415(19) Uani 1.00 1 d .
C10 C 0.1029(4) 0.3811(3) 0.6859(2) 0.048(2) Uani 1.00 1 d .
C11 C 0.1747(4) 0.3780(3) 0.7066(2) 0.050(2) Uani 1.00 1 d .
C12 C 0.2282(3) 0.3796(2) 0.6768(2) 0.0369(17) Uani 1.00 1 d .
C13 C 0.3390(3) 0.5524(2) 0.5033(2) 0.0247(14) Uani 1.00 1 d .
C14 C 0.4005(3) 0.5348(2) 0.4872(2) 0.0281(15) Uani 1.00 1 d .
C15 C 0.4628(3) 0.5621(2) 0.4894(2) 0.0320(16) Uani 1.00 1 d .
C16 C 0.4658(3) 0.6079(2) 0.5094(2) 0.0306(15) Uani 1.00 1 d .
C17 C 0.4054(3) 0.6267(2) 0.5264(2) 0.0278(15) Uani 1.00 1 d .
C18 C 0.3436(3) 0.5988(2) 0.5234(2) 0.0238(13) Uani 1.00 1 d .
C19 C 0.1649(3) 0.5512(2) 0.4920(2) 0.0176(12) Uani 1.00 1 d .
C20 C 0.1588(3) 0.5956(2) 0.4679(2) 0.0252(14) Uani 1.00 1 d .
C21 C 0.0950(3) 0.6222(2) 0.4619(2) 0.0277(14) Uani 1.00 1 d .
C22 C 0.0353(3) 0.6048(2) 0.4811(2) 0.0273(15) Uani 1.00 1 d .
C23 C 0.0395(3) 0.5608(2) 0.5049(2) 0.0288(15) Uani 1.00 1 d .
C24 C 0.1041(3) 0.5342(2) 0.5098(2) 0.0255(14) Uani 1.00 1 d .
C25 C 0.1335(3) 0.3450(2) 0.4079(2) 0.0274(15) Uani 1.00 1 d .
C26 C 0.1286(3) 0.3038(2) 0.3777(2) 0.0334(16) Uani 1.00 1 d .
C27 C 0.0646(4) 0.2782(3) 0.3655(3) 0.055(2) Uani 1.00 1 d .
C28 C 0.0032(4) 0.2930(3) 0.3840(3) 0.047(2) Uani 1.00 1 d .
C29 C 0.0059(3) 0.3331(2) 0.4130(2) 0.0390(18) Uani 1.00 1 d .
C30 C 0.0702(3) 0.3589(2) 0.4252(2) 0.0300(15) Uani 1.00 1 d .
C31 C 0.2912(3) 0.3729(2) 0.3824(2) 0.0223(13) Uani 1.00 1 d .
C32 C 0.3640(3) 0.3814(2) 0.4006(2) 0.0303(15) Uani 1.00 1 d .
C33 C 0.4169(4) 0.3758(2) 0.3695(2) 0.0400(18) Uani 1.00 1 d .
C34 C 0.3960(4) 0.3609(2) 0.3219(2) 0.0428(19) Uani 1.00 1 d .
C35 C 0.3236(4) 0.3525(2) 0.3030(2) 0.0361(18) Uani 1.00 1 d .
C36 C 0.2719(4) 0.3590(2) 0.3332(2) 0.0281(15) Uani 1.00 1 d .
C37 C 0.0445(4) 0.5055(2) 0.3655(3) 0.050(2) Uani 1.00 1 d .
C38 C 0.0627(3) 0.4206(2) 0.3136(2) 0.0337(16) Uani 1.00 1 d .
C39 C 0.3290(4) 0.5054(2) 0.3416(3) 0.050(2) Uani 1.00 1 d .
C40 C 0.2971(4) 0.5951(2) 0.3807(2) 0.0365(18) Uani 1.00 1 d .
C41 C 0.1432(4) 0.5033(2) 0.2963(2) 0.0398(19) Uani 1.00 1 d .
C42 C 0.1876(4) 0.5480(2) 0.3156(2) 0.047(2) Uani 1.00 1 d .
C43 C 0.3156(4) 0.2504(2) 0.4046(2) 0.0386(18) Uani 1.00 1 d .
C44 C 0.3966(3) 0.2593(2) 0.4998(2) 0.0371(17) Uani 1.00 1 d .
C45 C 0.1087(3) 0.2617(2) 0.5212(2) 0.0385(18) Uani 1.00 1 d .
C46 C 0.1943(4) 0.2568(2) 0.6165(2) 0.044(2) Uani 1.00 1 d .
C47 C 0.2595(3) 0.2101(2) 0.4841(2) 0.0260(14) Uani 1.00 1 d .
C48 C 0.2450(3) 0.2107(2) 0.5362(2) 0.0285(15) Uani 1.00 1 d .
C49 C 0.4566(4) 0.5083(3) 0.6397(3) 0.052(2) Uani 1.00 1 d .
C50 C 0.4275(4) 0.4329(3) 0.7017(3) 0.057(2) Uani 1.00 1 d .
C51 C 0.2049(4) 0.6051(2) 0.6085(2) 0.0405(19) Uani 1.00 1 d .
C52 C 0.1699(4) 0.5203(2) 0.6560(2) 0.0388(18) Uani 1.00 1 d .
C53 C 0.3521(4) 0.5189(2) 0.7048(2) 0.045(2) Uani 1.00 1 d .
C54 C 0.3115(4) 0.5626(2) 0.6799(2) 0.0428(19) Uani 1.00 1 d .
C55 C 0.3385(3) 0.5557(2) 1.0011(2) 0.0176(12) Uani 1.00 1 d .
C56 C 0.3401(3) 0.6033(2) 1.0166(2) 0.0228(13) Uani 1.00 1 d .
C57 C 0.4031(4) 0.6316(2) 1.0186(2) 0.0333(16) Uani 1.00 1 d .
C58 C 0.4641(3) 0.6127(2) 1.0038(2) 0.0349(17) Uani 1.00 1 d .
C59 C 0.4637(3) 0.5651(2) 0.9882(2) 0.0344(17) Uani 1.00 1 d .
C60 C 0.4012(3) 0.5370(2) 0.9865(2) 0.0265(14) Uani 1.00 1 d .
C61 C 0.1646(3) 0.5508(2) 0.9892(2) 0.0214(13) Uani 1.00 1 d .
C62 C 0.1562(3) 0.5940(2) 0.9627(2) 0.0192(12) Uani 1.00 1 d .
C63 C 0.0921(3) 0.6200(2) 0.9576(2) 0.0275(15) Uani 1.00 1 d .
C64 C 0.0343(3) 0.6037(2) 0.9777(2) 0.0331(17) Uani 1.00 1 d .
C65 C 0.0407(3) 0.5603(2) 1.0033(2) 0.0313(16) Uani 1.00 1 d .
C66 C 0.1042(3) 0.5344(2) 1.0090(2) 0.0266(14) Uani 1.00 1 d .
C67 C 0.3758(3) 0.3609(2) 1.1176(2) 0.0239(13) Uani 1.00 1 d .
C68 C 0.4380(3) 0.3689(2) 1.0979(2) 0.0328(16) Uani 1.00 1 d .
C69 C 0.5046(4) 0.3480(3) 1.1174(3) 0.057(2) Uani 1.00 1 d .
C70 C 0.5085(5) 0.3184(3) 1.1580(3) 0.068(2) Uani 1.00 1 d .
C71 C 0.4476(5) 0.3101(3) 1.1793(3) 0.060(2) Uani 1.00 1 d .
C72 C 0.3822(4) 0.3306(2) 1.1583(2) 0.0405(18) Uani 1.00 1 d .
C73 C 0.2132(3) 0.3934(2) 1.1287(2) 0.0190(12) Uani 1.00 1 d .
C74 C 0.2290(3) 0.3951(2) 1.1801(2) 0.0323(16) Uani 1.00 1 d .
C75 C 0.1753(4) 0.3978(2) 1.2087(2) 0.0404(19) Uani 1.00 1 d .
C76 C 0.1028(4) 0.3994(3) 1.1866(2) 0.050(2) Uani 1.00 1 d .
C77 C 0.0861(4) 0.3991(3) 1.1353(2) 0.046(2) Uani 1.00 1 d .
C78 C 0.1405(4) 0.3962(2) 1.1072(2) 0.0378(18) Uani 1.00 1 d .
C79 C 0.1412(3) 0.3425(2) 0.9152(2) 0.0199(12) Uani 1.00 1 d .
C80 C 0.1388(3) 0.2995(2) 0.8894(2) 0.0360(17) Uani 1.00 1 d .
C81 C 0.0763(4) 0.2723(3) 0.8791(3) 0.058(2) Uani 1.00 1 d .
C82 C 0.0132(4) 0.2878(3) 0.8941(3) 0.059(2) Uani 1.00 1 d .
C83 C 0.0136(4) 0.3306(3) 0.9205(2) 0.045(2) Uani 1.00 1 d .
C84 C 0.0774(3) 0.3572(2) 0.9309(2) 0.0280(15) Uani 1.00 1 d .
C85 C 0.2974(3) 0.3694(2) 0.8878(2) 0.0195(12) Uani 1.00 1 d .
C86 C 0.2772(3) 0.3546(2) 0.8391(2) 0.0294(15) Uani 1.00 1 d .
C87 C 0.3291(4) 0.3477(2) 0.8082(2) 0.0427(19) Uani 1.00 1 d .
C88 C 0.4026(4) 0.3553(2) 0.8260(2) 0.044(2) Uani 1.00 1 d .
C89 C 0.4227(4) 0.3708(2) 0.8746(3) 0.0419(19) Uani 1.00 1 d .
C90 C 0.3716(3) 0.3780(2) 0.9043(2) 0.0295(15) Uani 1.00 1 d .
C91 C 0.4046(3) 0.2598(2) 1.0112(3) 0.0415(19) Uani 1.00 1 d .
C92 C 0.3251(4) 0.2487(2) 0.9150(2) 0.042(2) Uani 1.00 1 d .
C93 C 0.1168(4) 0.2657(2) 1.0340(3) 0.0433(19) Uani 1.00 1 d .
C94 C 0.2072(5) 0.2651(2) 1.1262(2) 0.052(2) Uani 1.00 1 d .
C95 C 0.2669(3) 0.2115(2) 0.9958(2) 0.0347(18) Uani 1.00 1 d .
C96 C 0.2518(4) 0.2143(2) 1.0486(2) 0.0306(16) Uani 1.00 1 d .
C97 C 0.0732(4) 0.4113(2) 0.8147(2) 0.0387(18) Uani 1.00 1 d .
C98 C 0.0498(4) 0.4998(3) 0.8591(3) 0.053(2) Uani 1.00 1 d .
C99 C 0.3376(4) 0.5020(2) 0.8462(3) 0.047(2) Uani 1.00 1 d .
C100 C 0.2952(4) 0.5927(2) 0.8770(2) 0.0387(18) Uani 1.00 1 d .
C101 C 0.1553(4) 0.4923(2) 0.7944(2) 0.0409(19) Uani 1.00 1 d .
C102 C 0.1950(4) 0.5390(2) 0.8109(2) 0.0364(18) Uani 1.00 1 d .
C103 C 0.4554(5) 0.5191(3) 1.1384(3) 0.065(2) Uani 1.00 1 d .
C104 C 0.4318(4) 0.4464(2) 1.2043(2) 0.051(2) Uani 1.00 1 d .
C105 C 0.1689(5) 0.5304(3) 1.1545(3) 0.056(2) Uani 1.00 1 d .
C106 C 0.2034(4) 0.6109(2) 1.1017(2) 0.0400(19) Uani 1.00 1 d .
C107 C 0.3512(4) 0.5322(3) 1.2031(2) 0.050(2) Uani 1.00 1 d .
C108 C 0.3093(4) 0.5730(3) 1.1764(3) 0.058(2) Uani 1.00 1 d .
C109 C 0.3828(14) 0.7431(10) 1.2447(7) 0.258(15) Uani 1.00 1 d .
C110 C 0.346(2) 0.7043(11) 1.2401(13) 0.39(3) Uani 1.00 1 d .
C111 C 0.2680(13) 0.7229(10) 1.2400(7) 0.187(12) Uani 1.00 1 d .
C112 C 0.2081(12) 0.6907(6) 1.2430(7) 0.155(8) Uani 1.00 1 d .
C113 C 0.1405(12) 0.7049(6) 1.2419(8) 0.172(8) Uani 1.00 1 d .
C114 C 0.0805(8) 0.6712(5) 1.2492(7) 0.175(9) Uani 1.00 1 d .
C115 C 0.9192(10) 0.3275(6) 1.1812(7) 0.172(7) Uiso 1.00 1 d .
C116 C 0.9328(11) 0.3244(6) 1.2379(7) 0.152(6) Uiso 1.00 1 d .
C117 C 0.874(2) 0.3375(12) 1.2583(12) 0.139(12) Uiso 0.50 1 d P
C118 C 0.8024(15) 0.3248(9) 1.2499(9) 0.085(7) Uiso 0.50 1 d P
C119 C 0.7345(18) 0.3066(11) 1.2608(10) 0.106(9) Uiso 0.50 1 d P
C120 C 0.680(2) 0.2594(12) 1.2598(12) 0.132(12) Uiso 0.50 1 d P
C121 C 0.8561(17) 0.2999(15) 1.2453(15) 0.176(16) Uiso 0.50 1 d P
C122 C 0.8009(14) 0.2890(9) 1.2627(8) 0.077(6) Uiso 0.50 1 d P
C123 C 0.734(2) 0.2711(13) 1.2623(11) 0.113(10) Uiso 0.50 1 d P
C124 C 0.669(2) 0.2973(13) 1.2713(12) 0.139(12) Uiso 0.50 1 d P
H1 H 0.4328 0.3901 0.5652 0.043 Uiso 1.00 1 c R
H2 H 0.5411 0.3500 0.5914 0.060 Uiso 1.00 1 c R
H3 H 0.5477 0.2892 0.6501 0.092 Uiso 1.00 1 c R
H4 H 0.4447 0.2680 0.6822 0.096 Uiso 1.00 1 c R
H5 H 0.3351 0.3084 0.6574 0.064 Uiso 1.00 1 c R
H6 H 0.1239 0.3923 0.5708 0.036 Uiso 1.00 1 c R
H7 H 0.0331 0.3893 0.6212 0.050 Uiso 1.00 1 c R
H8 H 0.0665 0.3796 0.7064 0.058 Uiso 1.00 1 c R
H9 H 0.1883 0.3748 0.7415 0.060 Uiso 1.00 1 c R
H10 H 0.2780 0.3779 0.6918 0.044 Uiso 1.00 1 c R
H11 H 0.3997 0.5030 0.4742 0.034 Uiso 1.00 1 c R
H12 H 0.5036 0.5494 0.4771 0.038 Uiso 1.00 1 c R
H13 H 0.5090 0.6265 0.5116 0.037 Uiso 1.00 1 c R
H14 H 0.4067 0.6583 0.5400 0.033 Uiso 1.00 1 c R
H15 H 0.3027 0.6116 0.5355 0.029 Uiso 1.00 1 c R
H16 H 0.1995 0.6080 0.4552 0.030 Uiso 1.00 1 c R
H17 H 0.0920 0.6521 0.4447 0.033 Uiso 1.00 1 c R
H18 H -0.0082 0.6233 0.4779 0.033 Uiso 1.00 1 c R
H19 H -0.0011 0.5487 0.5178 0.034 Uiso 1.00 1 c R
H20 H 0.1064 0.5036 0.5257 0.031 Uiso 1.00 1 c R
H21 H 0.1706 0.2934 0.3652 0.040 Uiso 1.00 1 c R
H22 H 0.0625 0.2506 0.3447 0.065 Uiso 1.00 1 c R
H23 H -0.0408 0.2752 0.3764 0.057 Uiso 1.00 1 c R
H24 H -0.0366 0.3435 0.4250 0.047 Uiso 1.00 1 c R
H25 H 0.0712 0.3866 0.4458 0.036 Uiso 1.00 1 c R
H26 H 0.3785 0.3909 0.4341 0.036 Uiso 1.00 1 c R
H27 H 0.4667 0.3825 0.3818 0.048 Uiso 1.00 1 c R
H28 H 0.4317 0.3562 0.3013 0.051 Uiso 1.00 1 c R
H29 H 0.3094 0.3423 0.2696 0.043 Uiso 1.00 1 c R
H30 H 0.2220 0.3538 0.3199 0.034 Uiso 1.00 1 c R
H31 H 0.0137 0.4854 0.3830 0.060 Uiso 1.00 1 c R
H32 H 0.0148 0.5192 0.3357 0.060 Uiso 1.00 1 c R
H33 H 0.0658 0.5317 0.3873 0.060 Uiso 1.00 1 c R
H34 H 0.0857 0.4101 0.2857 0.040 Uiso 1.00 1 c R
H35 H 0.0137 0.4328 0.3010 0.040 Uiso 1.00 1 c R
H36 H 0.0595 0.3932 0.3357 0.040 Uiso 1.00 1 c R
H37 H 0.3756 0.5077 0.3643 0.059 Uiso 1.00 1 c R
H38 H 0.3331 0.5217 0.3104 0.059 Uiso 1.00 1 c R
H39 H 0.3166 0.4714 0.3351 0.059 Uiso 1.00 1 c R
H40 H 0.2580 0.6191 0.3749 0.044 Uiso 1.00 1 c R
H41 H 0.3317 0.6010 0.3581 0.044 Uiso 1.00 1 c R
H42 H 0.3224 0.5975 0.4150 0.044 Uiso 1.00 1 c R
H43 H 0.1724 0.4826 0.2776 0.048 Uiso 1.00 1 c R
H44 H 0.0988 0.5134 0.2734 0.048 Uiso 1.00 1 c R
H45 H 0.1544 0.5730 0.3249 0.057 Uiso 1.00 1 c R
H46 H 0.2112 0.5614 0.2887 0.057 Uiso 1.00 1 c R
H47 H 0.2736 0.2317 0.3883 0.046 Uiso 1.00 1 c R
H48 H 0.3600 0.2312 0.4058 0.046 Uiso 1.00 1 c R
H49 H 0.3197 0.2801 0.3858 0.046 Uiso 1.00 1 c R
H50 H 0.4286 0.2804 0.4843 0.044 Uiso 1.00 1 c R
H51 H 0.4122 0.2257 0.4978 0.044 Uiso 1.00 1 c R
H52 H 0.3993 0.2685 0.5346 0.044 Uiso 1.00 1 c R
H53 H 0.0780 0.2839 0.5364 0.046 Uiso 1.00 1 c R
H54 H 0.0929 0.2284 0.5252 0.046 Uiso 1.00 1 c R
H55 H 0.1043 0.2691 0.4858 0.046 Uiso 1.00 1 c R
H56 H 0.2365 0.2383 0.6328 0.052 Uiso 1.00 1 c R
H57 H 0.1497 0.2384 0.6174 0.052 Uiso 1.00 1 c R
H58 H 0.1920 0.2876 0.6338 0.052 Uiso 1.00 1 c R
H59 H 0.2128 0.2058 0.4611 0.031 Uiso 1.00 1 c R
H60 H 0.2911 0.1823 0.4798 0.031 Uiso 1.00 1 c R
H61 H 0.2913 0.2056 0.5594 0.034 Uiso 1.00 1 c R
H62 H 0.2118 0.1838 0.5408 0.034 Uiso 1.00 1 c R
H63 H 0.4867 0.4847 0.6257 0.062 Uiso 1.00 1 c R
H64 H 0.4859 0.5240 0.6684 0.062 Uiso 1.00 1 c R
H65 H 0.4387 0.5327 0.6146 0.062 Uiso 1.00 1 c R
H66 H 0.4014 0.4281 0.7296 0.069 Uiso 1.00 1 c R
H67 H 0.4769 0.4445 0.7142 0.069 Uiso 1.00 1 c R
H68 H 0.4301 0.4022 0.6843 0.069 Uiso 1.00 1 c R
H69 H 0.2444 0.6289 0.6128 0.049 Uiso 1.00 1 c R
H70 H 0.1692 0.6140 0.6293 0.049 Uiso 1.00 1 c R
H71 H 0.1813 0.6045 0.5737 0.049 Uiso 1.00 1 c R
H72 H 0.1239 0.5210 0.6325 0.046 Uiso 1.00 1 c R
H73 H 0.1651 0.5396 0.6853 0.046 Uiso 1.00 1 c R
H74 H 0.1818 0.4869 0.6660 0.046 Uiso 1.00 1 c R
H75 H 0.3204 0.5017 0.7247 0.055 Uiso 1.00 1 c R
H76 H 0.3960 0.5299 0.7277 0.055 Uiso 1.00 1 c R
H77 H 0.3468 0.5849 0.6686 0.051 Uiso 1.00 1 c R
H78 H 0.2876 0.5800 0.7044 0.051 Uiso 1.00 1 c R
H79 H 0.2979 0.6171 1.0260 0.027 Uiso 1.00 1 c R
H80 H 0.4036 0.6640 1.0302 0.040 Uiso 1.00 1 c R
H81 H 0.5062 0.6321 1.0043 0.042 Uiso 1.00 1 c R
H82 H 0.5061 0.5516 0.9786 0.041 Uiso 1.00 1 c R
H83 H 0.4013 0.5046 0.9752 0.032 Uiso 1.00 1 c R
H84 H 0.1954 0.6058 0.9480 0.023 Uiso 1.00 1 c R
H85 H 0.0881 0.6496 0.9398 0.033 Uiso 1.00 1 c R
H86 H -0.0095 0.6219 0.9743 0.040 Uiso 1.00 1 c R
H87 H 0.0006 0.5484 1.0170 0.038 Uiso 1.00 1 c R
H88 H 0.1074 0.5048 1.0267 0.032 Uiso 1.00 1 c R
H89 H 0.4353 0.3895 1.0699 0.039 Uiso 1.00 1 c R
H90 H 0.5466 0.3541 1.1029 0.068 Uiso 1.00 1 c R
H91 H 0.5534 0.3035 1.1715 0.081 Uiso 1.00 1 c R
H92 H 0.4507 0.2905 1.2081 0.071 Uiso 1.00 1 c R
H93 H 0.3400 0.3237 1.1722 0.049 Uiso 1.00 1 c R
H94 H 0.2784 0.3944 1.1959 0.039 Uiso 1.00 1 c R
H95 H 0.1880 0.3985 1.2438 0.048 Uiso 1.00 1 c R
H96 H 0.0654 0.4008 1.2061 0.060 Uiso 1.00 1 c R
H97 H 0.0367 0.4008 1.1194 0.055 Uiso 1.00 1 c R
H98 H 0.1278 0.3962 1.0721 0.045 Uiso 1.00 1 c R
H99 H 0.1816 0.2884 0.8785 0.043 Uiso 1.00 1 c R
H100 H 0.0767 0.2427 0.8617 0.070 Uiso 1.00 1 c R
H101 H -0.0302 0.2694 0.8863 0.070 Uiso 1.00 1 c R
H102 H -0.0294 0.3416 0.9313 0.053 Uiso 1.00 1 c R
H103 H 0.0776 0.3862 0.9493 0.034 Uiso 1.00 1 c R
H104 H 0.2272 0.3489 0.8265 0.035 Uiso 1.00 1 c R
H105 H 0.3139 0.3378 0.7748 0.051 Uiso 1.00 1 c R
H106 H 0.4382 0.3499 0.8055 0.052 Uiso 1.00 1 c R
H107 H 0.4726 0.3766 0.8873 0.050 Uiso 1.00 1 c R
H108 H 0.3870 0.3891 0.9372 0.035 Uiso 1.00 1 c R
H109 H 0.4375 0.2800 0.9957 0.050 Uiso 1.00 1 c R
H110 H 0.4196 0.2259 1.0103 0.050 Uiso 1.00 1 c R
H111 H 0.4066 0.2698 1.0457 0.050 Uiso 1.00 1 c R
H112 H 0.2831 0.2299 0.8990 0.050 Uiso 1.00 1 c R
H113 H 0.3694 0.2291 0.9173 0.050 Uiso 1.00 1 c R
H114 H 0.3301 0.2777 0.8953 0.050 Uiso 1.00 1 c R
H115 H 0.0872 0.2885 1.0494 0.052 Uiso 1.00 1 c R
H116 H 0.1013 0.2327 1.0396 0.052 Uiso 1.00 1 c R
H117 H 0.1105 0.2719 0.9983 0.052 Uiso 1.00 1 c R
H118 H 0.2495 0.2466 1.1423 0.063 Uiso 1.00 1 c R
H119 H 0.1624 0.2477 1.1293 0.063 Uiso 1.00 1 c R
H120 H 0.2069 0.2968 1.1421 0.063 Uiso 1.00 1 c R
H121 H 0.2203 0.2067 0.9729 0.042 Uiso 1.00 1 c R
H122 H 0.2983 0.1832 0.9928 0.042 Uiso 1.00 1 c R
H123 H 0.2979 0.2093 1.0720 0.037 Uiso 1.00 1 c R
H124 H 0.2178 0.1882 1.0540 0.037 Uiso 1.00 1 c R
H125 H 0.0984 0.3994 0.7884 0.046 Uiso 1.00 1 c R
H126 H 0.0244 0.4224 0.8001 0.046 Uiso 1.00 1 c R
H127 H 0.0694 0.3852 0.8383 0.046 Uiso 1.00 1 c R
H128 H 0.0178 0.4812 0.8770 0.064 Uiso 1.00 1 c R
H129 H 0.0219 0.5112 0.8276 0.064 Uiso 1.00 1 c R
H130 H 0.0694 0.5276 0.8792 0.064 Uiso 1.00 1 c R
H131 H 0.3821 0.5069 0.8704 0.057 Uiso 1.00 1 c R
H132 H 0.3436 0.5162 0.8144 0.057 Uiso 1.00 1 c R
H133 H 0.3280 0.4673 0.8418 0.057 Uiso 1.00 1 c R
H134 H 0.2547 0.6153 0.8679 0.046 Uiso 1.00 1 c R
H135 H 0.3320 0.5984 0.8559 0.046 Uiso 1.00 1 c R
H136 H 0.3171 0.5976 0.9117 0.046 Uiso 1.00 1 c R
H137 H 0.1883 0.4707 0.7797 0.049 Uiso 1.00 1 c R
H138 H 0.1127 0.4995 0.7686 0.049 Uiso 1.00 1 c R
H139 H 0.1590 0.5639 0.8165 0.044 Uiso 1.00 1 c R
H140 H 0.2206 0.5507 0.7844 0.044 Uiso 1.00 1 c R
H141 H 0.4864 0.4956 1.1252 0.078 Uiso 1.00 1 c R
H142 H 0.4841 0.5363 1.1663 0.078 Uiso 1.00 1 c R
H143 H 0.4360 0.5422 1.1124 0.078 Uiso 1.00 1 c R
H144 H 0.4062 0.4429 1.2325 0.062 Uiso 1.00 1 c R
H145 H 0.4808 0.4592 1.2157 0.062 Uiso 1.00 1 c R
H146 H 0.4353 0.4149 1.1886 0.062 Uiso 1.00 1 c R
H147 H 0.1229 0.5302 1.1310 0.068 Uiso 1.00 1 c R
H148 H 0.1642 0.5515 1.1825 0.068 Uiso 1.00 1 c R
H149 H 0.1804 0.4975 1.1666 0.068 Uiso 1.00 1 c R
H150 H 0.2423 0.6351 1.1050 0.048 Uiso 1.00 1 c R
H151 H 0.1666 0.6208 1.1214 0.048 Uiso 1.00 1 c R
H152 H 0.1807 0.6082 1.0668 0.048 Uiso 1.00 1 c R
H153 H 0.3203 0.5154 1.2238 0.061 Uiso 1.00 1 c R
H154 H 0.3944 0.5451 1.2253 0.061 Uiso 1.00 1 c R
H155 H 0.3437 0.5955 1.1642 0.069 Uiso 1.00 1 c R
H156 H 0.2843 0.5910 1.1999 0.069 Uiso 1.00 1 c R
H157 H 0.3909 0.7540 1.2121 0.310 Uiso 1.00 1 c R
H158 H 0.4298 0.7373 1.2660 0.310 Uiso 1.00 1 c R
H159 H 0.3560 0.7680 1.2597 0.310 Uiso 1.00 1 c R
H160 H 0.3616 0.6821 1.2682 0.465 Uiso 1.00 1 c R
H161 H 0.3498 0.6875 1.2087 0.465 Uiso 1.00 1 c R
H162 H 0.2707 0.7457 1.2681 0.225 Uiso 1.00 1 c R
H163 H 0.2543 0.7421 1.2094 0.225 Uiso 1.00 1 c R
H164 H 0.2070 0.6673 1.2156 0.186 Uiso 1.00 1 c R
H165 H 0.2218 0.6722 1.2741 0.186 Uiso 1.00 1 c R
H166 H 0.1250 0.7208 1.2094 0.207 Uiso 1.00 1 c R
H167 H 0.1420 0.7305 1.2674 0.207 Uiso 1.00 1 c R
H168 H 0.0604 0.6561 1.2175 0.210 Uiso 1.00 1 c R
H169 H 0.0421 0.6893 1.2616 0.210 Uiso 1.00 1 c R
H170 H 0.0998 0.6463 1.2732 0.210 Uiso 1.00 1 c R

loop_
_atom_site_aniso_label
_atom_site_aniso_U_11
_atom_site_aniso_U_22
_atom_site_aniso_U_33
_atom_site_aniso_U_12
_atom_site_aniso_U_13
_atom_site_aniso_U_23
Pd1 0.0267(2) 0.0126(2) 0.0143(2) 0.00039(19) 0.00476(19) 0.00142(18)
Pd2 0.0224(2) 0.0156(2) 0.0147(2) 0.00000(19) 0.00465(18) 0.00179(18)
Pd3 0.0269(2) 0.0134(2) 0.0224(2) 0.00170(19) 0.0120(2) 0.00228(19)
Pd4 0.0234(2) 0.0199(2) 0.0152(2) -0.00179(19) 0.00223(19) -0.00049(19)
Pd5 0.0306(2) 0.0125(2) 0.0148(2) 0.00026(19) 0.0045(2) 0.00040(18)
Pd6 0.0277(2) 0.0132(2) 0.0237(2) 0.00054(19) 0.0101(2) 0.00189(19)
Pd7 0.0234(2) 0.0179(2) 0.0147(2) 0.0007(2) 0.00338(18) 0.00129(19)
Pd8 0.0259(2) 0.0187(2) 0.0151(2) 0.0002(2) 0.00249(19) -0.00151(19)
Ge1 0.0194(3) 0.0185(3) 0.0170(3) 0.0016(2) 0.0051(2) 0.0052(2)
Ge2 0.0208(3) 0.0126(3) 0.0176(3) -0.0007(2) 0.0047(2) -0.0001(2)
Ge3 0.0189(3) 0.0153(3) 0.0173(3) -0.0001(2) 0.0062(2) -0.0010(2)
Ge4 0.0219(3) 0.0131(3) 0.0173(3) -0.0001(2) 0.0057(2) 0.0003(2)
Ge5 0.0219(3) 0.0191(3) 0.0166(3) 0.0014(2) 0.0050(2) 0.0033(2)
Ge6 0.0208(3) 0.0156(3) 0.0182(3) -0.0003(2) 0.0064(2) -0.0023(2)
P1 0.0273(9) 0.0294(9) 0.0181(8) 0.0021(7) 0.0006(6) -0.0005(7)
P2 0.0345(10) 0.0217(9) 0.0199(8) -0.0029(7) 0.0082(7) 0.0038(6)
P3 0.0285(9) 0.0168(8) 0.0316(9) 0.0043(7) 0.0161(7) 0.0014(7)
P4 0.0309(9) 0.0170(8) 0.0325(9) 0.0015(7) 0.0194(7) 0.0067(7)
P5 0.0282(9) 0.0428(11) 0.0218(8) -0.0013(8) -0.0014(7) -0.0027(8)
P6 0.0337(10) 0.0263(9) 0.0195(8) -0.0018(7) 0.0074(7) -0.0039(7)
P7 0.0331(10) 0.0155(8) 0.0365(10) 0.0024(7) 0.0138(8) 0.0003(7)
P8 0.0394(10) 0.0181(8) 0.0312(9) -0.0017(7) 0.0135(8) 0.0059(7)
P9 0.0253(9) 0.0328(10) 0.0190(8) 0.0010(7) -0.0005(6) 0.0012(7)
P10 0.0326(9) 0.0239(9) 0.0190(8) -0.0018(7) 0.0071(7) 0.0054(7)
P11 0.0315(10) 0.0354(10) 0.0233(8) -0.0000(8) -0.0060(7) -0.0034(7)
P12 0.0404(11) 0.0245(9) 0.0198(8) 0.0037(8) 0.0063(7) -0.0063(7)
C1 0.031(3) 0.026(3) 0.032(3) 0.001(2) 0.005(3) 0.009(3)
C2 0.033(4) 0.045(4) 0.030(3) 0.000(3) 0.010(3) 0.008(3)
C3 0.022(3) 0.077(6) 0.053(5) 0.004(3) 0.013(3) 0.021(4)
C4 0.030(4) 0.118(8) 0.087(7) 0.036(5) 0.027(4) 0.062(6)
C5 0.045(5) 0.106(8) 0.095(8) 0.041(5) 0.028(5) 0.077(6)
C6 0.032(4) 0.059(5) 0.075(6) 0.010(3) 0.025(4) 0.042(4)
C7 0.024(3) 0.023(3) 0.030(3) 0.006(2) 0.002(2) 0.001(2)
C8 0.025(3) 0.045(4) 0.021(3) -0.002(3) 0.005(2) 0.001(3)
C9 0.020(3) 0.077(5) 0.029(3) 0.007(3) 0.008(2) -0.005(3)
C10 0.026(3) 0.096(6) 0.029(3) 0.002(4) 0.019(3) -0.007(4)
C11 0.035(4) 0.096(7) 0.020(3) 0.002(4) 0.007(3) 0.010(4)
C12 0.017(3) 0.067(5) 0.028(3) 0.004(3) 0.007(2) 0.004(3)
C13 0.034(3) 0.015(3) 0.023(3) 0.003(2) -0.001(2) 0.004(2)
C14 0.028(3) 0.020(3) 0.036(3) 0.005(2) 0.006(3) 0.004(2)
C15 0.022(3) 0.034(4) 0.041(4) 0.006(3) 0.008(3) 0.006(3)
C16 0.023(3) 0.032(4) 0.036(3) -0.003(2) 0.004(3) 0.008(3)
C17 0.024(3) 0.019(3) 0.040(3) -0.006(2) 0.002(2) -0.002(2)
C18 0.026(3) 0.019(3) 0.025(3) -0.001(2) 0.002(2) -0.004(2)
C19 0.020(3) 0.019(3) 0.014(2) -0.001(2) 0.004(2) -0.005(2)
C20 0.034(3) 0.022(3) 0.017(3) -0.004(2) -0.003(2) -0.000(2)
C21 0.029(3) 0.024(3) 0.028(3) 0.001(2) -0.001(2) 0.001(2)
C22 0.020(3) 0.027(3) 0.035(3) 0.002(2) 0.003(2) -0.008(3)
C23 0.024(3) 0.030(3) 0.034(3) -0.005(2) 0.012(2) -0.007(3)
C24 0.029(3) 0.019(3) 0.029(3) -0.005(2) 0.007(2) -0.001(2)
C25 0.033(3) 0.017(3) 0.030(3) 0.005(2) 0.002(3) 0.001(2)
C26 0.023(3) 0.034(4) 0.044(4) -0.004(3) 0.010(3) -0.018(3)
C27 0.047(5) 0.047(5) 0.073(6) -0.025(4) 0.020(4) -0.032(4)
C28 0.024(3) 0.066(5) 0.056(5) -0.022(3) 0.016(3) -0.016(4)
C29 0.023(3) 0.057(5) 0.040(4) -0.006(3) 0.016(3) -0.008(3)
C30 0.032(3) 0.035(4) 0.026(3) -0.005(3) 0.012(2) -0.006(3)
C31 0.023(3) 0.025(3) 0.020(3) 0.002(2) 0.009(2) -0.002(2)
C32 0.028(3) 0.032(3) 0.033(3) -0.003(3) 0.013(3) 0.001(3)
C33 0.025(3) 0.058(5) 0.041(4) 0.001(3) 0.017(3) 0.008(3)
C34 0.040(4) 0.057(5) 0.039(4) 0.009(3) 0.029(3) 0.014(3)
C35 0.049(4) 0.047(4) 0.017(3) 0.018(3) 0.019(3) 0.000(3)
C36 0.037(4) 0.032(3) 0.017(3) 0.008(3) 0.009(2) -0.001(2)
C37 0.042(5) 0.050(5) 0.054(5) 0.012(4) -0.004(4) -0.010(4)
C38 0.034(4) 0.038(4) 0.027(3) -0.010(3) -0.003(3) 0.002(3)
C39 0.062(5) 0.040(4) 0.054(5) 0.000(4) 0.031(4) 0.002(4)
C40 0.049(4) 0.029(3) 0.032(3) -0.015(3) 0.008(3) 0.009(3)
C41 0.060(5) 0.036(4) 0.018(3) -0.013(3) -0.008(3) 0.006(3)
C42 0.068(6) 0.044(4) 0.024(3) -0.010(4) -0.010(3) 0.015(3)
C43 0.055(5) 0.026(3) 0.041(4) 0.008(3) 0.027(3) 0.002(3)
C44 0.034(4) 0.026(3) 0.055(4) 0.005(3) 0.016(3) -0.000(3)
C45 0.027(3) 0.036(4) 0.057(5) 0.003(3) 0.020(3) 0.011(3)
C46 0.066(5) 0.038(4) 0.037(4) -0.007(3) 0.038(4) 0.005(3)
C47 0.028(3) 0.016(3) 0.037(3) -0.001(2) 0.012(2) 0.003(2)
C48 0.029(3) 0.019(3) 0.037(3) 0.003(2) 0.006(3) 0.004(2)
C49 0.022(4) 0.085(6) 0.048(5) -0.011(4) 0.003(3) -0.011(4)
C50 0.052(5) 0.067(6) 0.039(4) 0.014(4) -0.031(4) -0.000(4)
C51 0.060(5) 0.035(4) 0.031(3) 0.005(3) 0.021(3) -0.005(3)
C52 0.038(4) 0.049(4) 0.034(4) -0.001(3) 0.019(3) -0.003(3)
C53 0.051(5) 0.055(5) 0.027(3) 0.006(4) -0.004(3) -0.012(3)
C54 0.043(4) 0.056(5) 0.027(3) -0.003(3) -0.000(3) -0.018(3)
C55 0.020(3) 0.019(3) 0.016(2) -0.003(2) 0.010(2) 0.005(2)
C56 0.019(3) 0.021(3) 0.028(3) 0.001(2) 0.004(2) -0.002(2)
C57 0.039(4) 0.021(3) 0.040(4) -0.010(3) 0.008(3) -0.002(3)
C58 0.025(3) 0.030(4) 0.047(4) -0.005(3) 0.002(3) 0.007(3)
C59 0.024(3) 0.036(4) 0.047(4) 0.004(3) 0.015(3) 0.016(3)
C60 0.030(3) 0.022(3) 0.030(3) 0.000(2) 0.012(2) 0.001(2)
C61 0.025(3) 0.013(3) 0.025(3) -0.003(2) 0.002(2) -0.001(2)
C62 0.016(2) 0.019(3) 0.024(3) -0.004(2) 0.005(2) 0.001(2)
C63 0.034(3) 0.016(3) 0.030(3) 0.006(2) 0.001(3) -0.000(2)
C64 0.026(3) 0.032(4) 0.037(4) 0.008(3) -0.006(3) -0.013(3)
C65 0.021(3) 0.036(4) 0.038(4) -0.001(3) 0.007(3) -0.009(3)
C66 0.028(3) 0.018(3) 0.035(3) -0.002(2) 0.009(2) 0.002(2)
C67 0.015(3) 0.025(3) 0.033(3) 0.004(2) 0.008(2) 0.005(2)
C68 0.021(3) 0.039(4) 0.040(4) 0.006(3) 0.007(3) 0.010(3)
C69 0.026(4) 0.082(6) 0.064(6) 0.011(4) 0.009(4) 0.008(5)
C70 0.038(5) 0.084(7) 0.078(7) 0.027(5) -0.002(4) 0.029(5)
C71 0.048(5) 0.069(6) 0.063(6) 0.023(4) 0.011(4) 0.036(5)
C72 0.035(4) 0.039(4) 0.048(4) 0.005(3) 0.011(3) 0.016(3)
C73 0.023(3) 0.019(3) 0.016(2) 0.000(2) 0.008(2) 0.001(2)
C74 0.030(3) 0.045(4) 0.020(3) 0.005(3) -0.002(2) 0.008(3)
C75 0.038(4) 0.066(5) 0.019(3) 0.009(3) 0.009(3) 0.001(3)
C76 0.035(4) 0.088(6) 0.030(4) 0.011(4) 0.012(3) 0.001(4)
C77 0.025(3) 0.087(6) 0.024(3) 0.008(4) 0.003(3) -0.001(4)
C78 0.039(4) 0.054(5) 0.020(3) 0.012(3) 0.003(3) -0.003(3)
C79 0.013(2) 0.028(3) 0.022(3) -0.002(2) 0.012(2) -0.005(2)
C80 0.026(3) 0.035(4) 0.049(4) -0.004(3) 0.014(3) -0.018(3)
C81 0.048(5) 0.051(5) 0.084(6) -0.022(4) 0.033(5) -0.044(5)
C82 0.037(4) 0.065(6) 0.074(6) -0.028(4) 0.011(4) -0.026(5)
C83 0.026(4) 0.064(5) 0.047(4) -0.009(3) 0.016(3) -0.010(4)
C84 0.025(3) 0.028(3) 0.032(3) 0.000(2) 0.010(2) -0.003(3)
C85 0.027(3) 0.012(3) 0.020(2) 0.002(2) 0.005(2) 0.001(2)
C86 0.023(3) 0.042(4) 0.025(3) 0.007(3) 0.008(2) 0.000(3)
C87 0.047(5) 0.058(5) 0.024(3) 0.011(4) 0.010(3) 0.002(3)
C88 0.041(4) 0.057(5) 0.039(4) 0.016(4) 0.023(3) 0.003(3)
C89 0.030(4) 0.054(5) 0.046(4) -0.001(3) 0.016(3) 0.003(3)
C90 0.027(3) 0.032(3) 0.032(3) -0.001(3) 0.011(2) -0.005(3)
C91 0.026(3) 0.028(4) 0.070(5) 0.003(3) 0.008(3) -0.000(3)
C92 0.058(5) 0.027(3) 0.052(4) 0.011(3) 0.040(4) -0.002(3)
C93 0.043(4) 0.028(4) 0.062(5) 0.005(3) 0.017(4) 0.003(3)
C94 0.080(6) 0.037(4) 0.045(4) -0.011(4) 0.028(4) 0.010(3)
C95 0.031(4) 0.012(3) 0.059(5) 0.009(2) 0.001(3) 0.008(3)
C96 0.041(4) 0.017(3) 0.038(4) -0.004(2) 0.017(3) 0.009(2)
C97 0.039(4) 0.048(4) 0.025(3) -0.010(3) -0.005(3) 0.002(3)
C98 0.027(4) 0.068(6) 0.059(5) 0.015(4) -0.008(3) -0.003(4)
C99 0.047(5) 0.053(5) 0.051(5) 0.002(4) 0.034(4) 0.009(4)
C100 0.059(5) 0.032(4) 0.025(3) -0.005(3) 0.009(3) 0.005(3)
C101 0.052(5) 0.054(5) 0.016(3) -0.008(4) 0.005(3) 0.008(3)
C102 0.050(4) 0.034(4) 0.023(3) -0.009(3) -0.002(3) 0.012(3)
C103 0.058(6) 0.070(6) 0.059(6) -0.023(5) -0.014(5) 0.004(5)
C104 0.053(5) 0.051(5) 0.042(4) -0.004(4) -0.016(4) 0.001(4)
C105 0.069(6) 0.047(5) 0.061(5) 0.015(4) 0.036(5) 0.002(4)
C106 0.061(5) 0.025(3) 0.035(4) 0.005(3) 0.012(3) -0.009(3)
C107 0.048(5) 0.067(5) 0.030(4) 0.014(4) -0.010(3) -0.023(4)
C108 0.062(6) 0.052(5) 0.051(5) 0.017(4) -0.013(4) -0.034(4)
C109 0.31(3) 0.36(3) 0.101(16) 0.19(3) 0.016(19) 0.05(2)
C110 0.58(8) 0.23(3) 0.30(4) -0.24(4) -0.06(4) -0.11(3)
C111 0.17(2) 0.32(3) 0.080(12) -0.07(2) 0.047(14) -0.024(15)
C112 0.134(16) 0.121(14) 0.191(19) 0.050(13) -0.031(15) -0.068(13)
C113 0.18(2) 0.134(16) 0.22(2) 0.020(16) 0.069(18) -0.044(15)
C114 0.106(13) 0.096(11) 0.31(2) -0.039(10) -0.015(15) -0.009(13)

loop_
_atom_type_symbol
_atom_type_description
_atom_type_scat_dispersion_real
_atom_type_scat_dispersion_imag
_atom_type_scat_source
C C 0.003 0.002
;
International Tables for Crystallography
(1992, Vol. C, Tables 4.2.6.8 and 6.1.1.4)
;
H H 0.000 0.000
;
International Tables for Crystallography
(1992, Vol. C, Table 6.1.1.4)
;
Ge Ge 0.155 1.800
;
International Tables for Crystallography
(1992, Vol. C, Tables 4.2.6.8 and 6.1.1.4)
;
P P 0.102 0.094
;
International Tables for Crystallography
(1992, Vol. C, Tables 4.2.6.8 and 6.1.1.4)
;
Pd Pd -0.999 1.007
;
International Tables for Crystallography
(1992, Vol. C, Tables 4.2.6.8 and 6.1.1.4)
;

loop_
_geom_angle_atom_site_label_1
_geom_angle_atom_site_label_2
_geom_angle_atom_site_label_3
_geom_angle
_geom_angle_publ_flag
Pd2 Pd1 Pd3 119.97(2) no
Pd2 Pd1 Pd4 120.07(2) no
Pd2 Pd1 Ge1 175.67(3) no
Pd2 Pd1 Ge2 60.250(19) no
Pd2 Pd1 Ge3 59.717(19) no
Pd3 Pd1 Pd4 119.83(2) no
Pd3 Pd1 Ge1 59.784(19) no
Pd3 Pd1 Ge2 178.74(3) no
Pd3 Pd1 Ge3 60.333(19) no
Pd4 Pd1 Ge1 60.053(19) no
Pd4 Pd1 Ge2 59.877(19) no
Pd4 Pd1 Ge3 179.27(3) no
Ge1 Pd1 Ge2 119.89(2) no
Ge1 Pd1 Ge3 120.09(2) no
Ge2 Pd1 Ge3 119.94(2) no
Pd1 Pd2 Ge2 51.013(17) no
Pd1 Pd2 Ge3 51.458(17) no
Pd1 Pd2 P1 136.86(5) no
Pd1 Pd2 P2 136.37(4) no
Ge2 Pd2 Ge3 102.45(2) no
Ge2 Pd2 P1 143.97(5) no
Ge2 Pd2 P2 96.38(4) no
Ge3 Pd2 P1 96.66(4) no
Ge3 Pd2 P2 141.64(5) no
P1 Pd2 P2 86.76(6) no
Pd1 Pd3 Ge1 51.813(17) no
Pd1 Pd3 Ge3 51.668(17) no
Pd1 Pd3 P3 135.28(5) no
Pd1 Pd3 P4 137.18(5) no
Ge1 Pd3 Ge3 103.46(2) no
Ge1 Pd3 P3 143.04(5) no
Ge1 Pd3 P4 95.91(5) no
Ge3 Pd3 P3 95.43(5) no
Ge3 Pd3 P4 142.39(5) no
P3 Pd3 P4 87.54(6) no
Pd1 Pd4 Ge1 51.287(17) no
Pd1 Pd4 Ge2 51.113(17) no
Pd1 Pd4 P5 135.68(5) no
Pd1 Pd4 P6 137.40(4) no
Ge1 Pd4 Ge2 102.37(2) no
Ge1 Pd4 P5 94.89(5) no
Ge1 Pd4 P6 143.83(5) no
Ge2 Pd4 P5 145.77(5) no
Ge2 Pd4 P6 95.74(4) no
P5 Pd4 P6 86.92(6) no
Pd6 Pd5 Pd7 119.96(2) no
Pd6 Pd5 Pd8 119.75(2) no
Pd6 Pd5 Ge4 176.28(3) no
Pd6 Pd5 Ge5 59.544(19) no
Pd6 Pd5 Ge6 60.713(19) no
Pd7 Pd5 Pd8 119.79(2) no
Pd7 Pd5 Ge4 60.561(19) no
Pd7 Pd5 Ge5 173.22(3) no
Pd7 Pd5 Ge6 59.394(19) no
Pd8 Pd5 Ge4 59.345(19) no
Pd8 Pd5 Ge5 60.208(19) no
Pd8 Pd5 Ge6 176.71(3) no
Ge4 Pd5 Ge5 119.44(2) no
Ge4 Pd5 Ge6 119.96(2) no
Ge5 Pd5 Ge6 120.16(2) no
Pd5 Pd6 Ge5 51.976(17) no
Pd5 Pd6 Ge6 51.498(17) no
Pd5 Pd6 P7 135.06(5) no
Pd5 Pd6 P8 137.40(5) no
Ge5 Pd6 Ge6 103.41(2) no
Ge5 Pd6 P7 144.41(5) no
Ge5 Pd6 P8 95.60(5) no
Ge6 Pd6 P7 95.24(5) no
Ge6 Pd6 P8 141.92(5) no
P7 Pd6 P8 87.54(6) no
Pd5 Pd7 Ge4 50.953(17) no
Pd5 Pd7 Ge6 51.507(17) no
Pd5 Pd7 P9 138.47(5) no
Pd5 Pd7 P10 134.71(4) no
Ge4 Pd7 Ge6 102.46(2) no
Ge4 Pd7 P9 145.97(5) no
Ge4 Pd7 P10 95.94(4) no
Ge6 Pd7 P9 96.16(5) no
Ge6 Pd7 P10 141.16(5) no
P9 Pd7 P10 86.67(6) no
Pd5 Pd8 Ge4 51.190(17) no
Pd5 Pd8 Ge5 51.170(17) no
Pd5 Pd8 P11 134.41(5) no
Pd5 Pd8 P12 138.73(4) no
Ge4 Pd8 Ge5 102.28(2) no
Ge4 Pd8 P11 144.84(5) no
Ge4 Pd8 P12 96.01(4) no
Ge5 Pd8 P11 95.08(5) no
Ge5 Pd8 P12 144.31(5) no
P11 Pd8 P12 86.83(6) no
Pd1 Ge1 Pd3 68.40(2) no
Pd1 Ge1 Pd4 68.66(2) no
Pd1 Ge1 C1 127.2(2) no
Pd1 Ge1 C7 122.56(18) no
Pd3 Ge1 Pd4 137.05(2) yes
Pd3 Ge1 C1 91.8(2) no
Pd3 Ge1 C7 113.18(18) no
Pd4 Ge1 C1 113.53(19) no
Pd4 Ge1 C7 90.71(18) no
C1 Ge1 C7 110.2(2) no
Pd1 Ge2 Pd2 68.74(2) no
Pd1 Ge2 Pd4 69.01(2) no
Pd1 Ge2 C13 125.80(18) no
Pd1 Ge2 C19 125.52(17) no
Pd2 Ge2 Pd4 137.67(2) yes
Pd2 Ge2 C13 112.41(18) no
Pd2 Ge2 C19 90.61(16) no
Pd4 Ge2 C13 94.26(17) no
Pd4 Ge2 C19 112.00(17) no
C13 Ge2 C19 108.6(2) no
Pd1 Ge3 Pd2 68.82(2) no
Pd1 Ge3 Pd3 68.00(2) no
Pd1 Ge3 C25 127.7(2) no
Pd1 Ge3 C31 122.91(17) no
Pd2 Ge3 Pd3 136.71(2) yes
Pd2 Ge3 C25 114.34(18) no
Pd2 Ge3 C31 92.70(17) no
Pd3 Ge3 C25 89.97(18) no
Pd3 Ge3 C31 113.27(17) no
C25 Ge3 C31 109.2(2) no
Pd5 Ge4 Pd7 68.49(2) no
Pd5 Ge4 Pd8 69.47(2) no
Pd5 Ge4 C55 124.94(17) no
Pd5 Ge4 C61 126.15(17) no
Pd7 Ge4 Pd8 137.78(2) no
Pd7 Ge4 C55 112.48(17) no
Pd7 Ge4 C61 90.31(17) no
Pd8 Ge4 C55 94.51(16) no
Pd8 Ge4 C61 111.68(19) no
C55 Ge4 C61 108.9(2) no
Pd5 Ge5 Pd6 68.48(2) no
Pd5 Ge5 Pd8 68.62(2) no
Pd5 Ge5 C67 129.3(2) no
Pd5 Ge5 C73 121.24(16) no
Pd6 Ge5 Pd8 137.10(2) no
Pd6 Ge5 C67 94.00(18) no
Pd6 Ge5 C73 114.31(16) no
Pd8 Ge5 C67 113.40(18) no
Pd8 Ge5 C73 87.93(17) no
C67 Ge5 C73 109.4(2) no
Pd5 Ge6 Pd6 67.79(2) no
Pd5 Ge6 Pd7 69.10(2) no
Pd5 Ge6 C79 127.85(18) no
Pd5 Ge6 C85 123.00(16) no
Pd6 Ge6 Pd7 136.68(2) no
Pd6 Ge6 C79 89.43(17) no
Pd6 Ge6 C85 112.88(16) no
Pd7 Ge6 C79 114.16(17) no
Pd7 Ge6 C85 93.92(16) no
C79 Ge6 C85 108.9(2) no
Pd2 P1 C37 105.5(2) no
Pd2 P1 C38 136.6(2) no
Pd2 P1 C41 107.4(2) no
C37 P1 C38 99.8(3) no
C37 P1 C41 102.4(3) no
C38 P1 C41 100.7(3) no
Pd2 P2 C39 104.8(2) no
Pd2 P2 C40 138.8(2) no
Pd2 P2 C42 106.8(2) no
C39 P2 C40 100.2(3) no
C39 P2 C42 102.9(3) no
C40 P2 C42 98.7(3) no
Pd3 P3 C43 138.1(2) no
Pd3 P3 C44 105.9(2) no
Pd3 P3 C47 105.6(2) no
C43 P3 C44 100.0(3) no
C43 P3 C47 99.8(3) no
C44 P3 C47 103.2(3) no
Pd3 P4 C45 106.4(2) no
Pd3 P4 C46 137.4(2) no
Pd3 P4 C48 106.1(2) no
C45 P4 C46 100.0(3) no
C45 P4 C48 102.6(3) no
C46 P4 C48 99.9(3) no
Pd4 P5 C49 104.5(2) no
Pd4 P5 C50 139.0(2) no
Pd4 P5 C53 107.1(2) no
C49 P5 C50 100.0(3) no
C49 P5 C53 103.2(3) no
C50 P5 C53 98.5(3) no
Pd4 P6 C51 138.3(2) no
Pd4 P6 C52 104.8(2) no
Pd4 P6 C54 106.4(2) no
C51 P6 C52 100.8(3) no
C51 P6 C54 99.2(3) no
C52 P6 C54 102.7(3) no
Pd6 P7 C91 105.9(2) no
Pd6 P7 C92 138.3(2) no
Pd6 P7 C95 105.6(2) no
C91 P7 C92 100.0(3) no
C91 P7 C95 102.4(3) no
C92 P7 C95 99.8(3) no
Pd6 P8 C93 107.7(2) no
Pd6 P8 C94 135.6(2) no
Pd6 P8 C96 106.8(2) no
C93 P8 C94 100.3(4) no
C93 P8 C96 102.6(3) no
C94 P8 C96 99.7(3) no
Pd7 P9 C97 136.9(2) no
Pd7 P9 C98 105.7(2) no
Pd7 P9 C101 106.6(2) no
C97 P9 C98 100.1(3) no
C97 P9 C101 100.4(3) no
C98 P9 C101 102.8(3) no
Pd7 P10 C99 104.3(2) no
Pd7 P10 C100 138.5(2) no
Pd7 P10 C102 107.0(2) no
C99 P10 C100 100.5(3) no
C99 P10 C102 102.7(3) no
C100 P10 C102 99.2(3) no
Pd8 P11 C103 104.5(2) no
Pd8 P11 C104 139.3(2) no
Pd8 P11 C107 106.3(2) no
C103 P11 C104 100.3(4) no
C103 P11 C107 102.9(4) no
C104 P11 C107 98.9(3) no
Pd8 P12 C105 106.7(2) no
Pd8 P12 C106 137.1(2) no
Pd8 P12 C108 106.9(2) no
C105 P12 C106 100.0(3) no
C105 P12 C108 102.0(4) no
C106 P12 C108 99.4(3) no
Ge1 C1 C2 118.2(5) no
Ge1 C1 C6 124.9(5) no
C2 C1 C6 116.9(6) no
C1 C2 C3 121.8(7) no
C2 C3 C4 120.3(7) no
C3 C4 C5 119.7(8) no
C4 C5 C6 120.7(9) no
C1 C6 C5 120.5(8) no
Ge1 C7 C8 117.0(5) no
Ge1 C7 C12 125.7(4) no
C8 C7 C12 117.1(6) no
C7 C8 C9 121.5(6) no
C8 C9 C10 119.3(6) no
C9 C10 C11 120.1(7) no
C10 C11 C12 120.3(6) no
C7 C12 C11 121.6(6) no
Ge2 C13 C14 119.4(4) no
Ge2 C13 C18 123.8(5) no
C14 C13 C18 116.8(6) no
C13 C14 C15 122.0(6) no
C14 C15 C16 119.9(6) no
C15 C16 C17 119.8(6) no
C16 C17 C18 119.1(6) no
C13 C18 C17 122.4(6) no
Ge2 C19 C20 124.2(4) no
Ge2 C19 C24 118.4(4) no
C20 C19 C24 117.4(5) no
C19 C20 C21 121.9(6) no
C20 C21 C22 119.6(6) no
C21 C22 C23 119.9(6) no
C22 C23 C24 119.4(6) no
C19 C24 C23 121.8(5) no
Ge3 C25 C26 124.8(5) no
Ge3 C25 C30 118.4(4) no
C26 C25 C30 116.7(6) no
C25 C26 C27 121.8(7) no
C26 C27 C28 119.4(7) no
C27 C28 C29 120.2(7) no
C28 C29 C30 120.3(7) no
C25 C30 C29 121.5(6) no
Ge3 C31 C32 115.7(4) no
Ge3 C31 C36 126.1(4) no
C32 C31 C36 118.2(6) no
C31 C32 C33 120.3(6) no
C32 C33 C34 119.6(6) no
C33 C34 C35 120.8(7) no
C34 C35 C36 119.3(6) no
C31 C36 C35 121.6(6) no
P1 C41 C42 110.9(4) no
P2 C42 C41 112.2(5) no
P3 C47 C48 112.7(4) no
P4 C48 C47 111.6(4) no
P5 C53 C54 111.3(5) no
P6 C54 C53 112.1(5) no
Ge4 C55 C56 124.4(4) no
Ge4 C55 C60 117.9(4) no
C56 C55 C60 117.7(5) no
C55 C56 C57 121.2(6) no
C56 C57 C58 120.2(6) no
C57 C58 C59 119.6(6) no
C58 C59 C60 120.1(6) no
C55 C60 C59 121.2(5) no
Ge4 C61 C62 124.1(4) no
Ge4 C61 C66 119.0(4) no
C62 C61 C66 116.9(5) no
C61 C62 C63 121.3(6) no
C62 C63 C64 120.9(6) no
C63 C64 C65 119.0(6) no
C64 C65 C66 120.7(6) no
C61 C66 C65 121.2(6) no
Ge5 C67 C68 116.7(4) no
Ge5 C67 C72 126.5(5) no
C68 C67 C72 116.8(6) no
C67 C68 C69 122.6(7) no
C68 C69 C70 118.6(8) no
C69 C70 C71 120.5(8) no
C70 C71 C72 119.1(8) no
C67 C72 C71 122.4(7) no
Ge5 C73 C74 125.5(4) no
Ge5 C73 C78 117.4(4) no
C74 C73 C78 116.9(6) no
C73 C74 C75 122.1(6) no
C74 C75 C76 120.1(6) no
C75 C76 C77 118.6(7) no
C76 C77 C78 120.4(6) no
C73 C78 C77 121.8(6) no
Ge6 C79 C80 124.1(4) no
Ge6 C79 C84 118.7(4) no
C80 C79 C84 117.0(5) no
C79 C80 C81 122.1(7) no
C80 C81 C82 120.2(8) no
C81 C82 C83 119.5(7) no
C82 C83 C84 119.3(7) no
C79 C84 C83 121.9(6) no
Ge6 C85 C86 125.7(4) no
Ge6 C85 C90 117.4(4) no
C86 C85 C90 116.9(6) no
C85 C86 C87 121.3(6) no
C86 C87 C88 120.5(6) no
C87 C88 C89 118.2(7) no
C88 C89 C90 120.9(6) no
C85 C90 C89 122.2(6) no
P7 C95 C96 112.3(4) no
P8 C96 C95 111.6(4) no
P9 C101 C102 111.1(4) no
P10 C102 C101 111.7(4) no
P11 C107 C108 111.7(5) no
P12 C108 C107 112.5(5) no
C109 C110 C111 102(2) no
C110 C111 C112 122(2) no
C111 C112 C113 124.1(18) no
C112 C113 C114 123.0(16) no
C115 C116 C117 113(2) no
C115 C116 C121 98.7(19) no
C117 C116 C121 43(2) no
C116 C117 C118 134(3) no
C116 C117 C121 81(3) no
C118 C117 C121 59(2) no
C117 C118 C119 158(2) no
C117 C118 C121 51(2) no
C117 C118 C122 106(2) no
C119 C118 C121 126(3) no
C119 C118 C122 62(2) no
C121 C118 C122 65(2) no
C118 C119 C120 146(2) no
C118 C119 C122 44.6(18) no
C118 C119 C123 112(3) no
C118 C119 C124 171(3) no
C120 C119 C122 106(2) no
C120 C119 C123 37(2) no
C120 C119 C124 43(2) no
C122 C119 C123 69(3) no
C122 C119 C124 144(3) no
C123 C119 C124 77(3) no
C119 C120 C123 34(2) no
C119 C120 C124 53(2) no
C123 C120 C124 85(3) no
C116 C121 C117 56(2) no
C116 C121 C118 122(3) no
C116 C121 C122 162(3) no
C117 C121 C118 70(3) no
C117 C121 C122 108(4) no
C118 C121 C122 50(2) no
C118 C122 C119 74(2) no
C118 C122 C121 65(2) no
C118 C122 C123 115(3) no
C119 C122 C121 136(3) no
C119 C122 C123 43(2) no
C121 C122 C123 156(3) no
C119 C123 C120 109(4) no
C119 C123 C122 67(3) no
C119 C123 C124 62(3) no
C120 C123 C122 175(3) no
C120 C123 C124 50(2) no
C122 C123 C124 128(3) no
C119 C124 C120 84(3) no
C119 C124 C123 41(2) no
C120 C124 C123 45(2) no
C1 C2 H1 119.1 no
C3 C2 H1 119.1 no
C2 C3 H2 119.8 no
C4 C3 H2 119.8 no
C3 C4 H3 120.2 no
C5 C4 H3 120.2 no
C4 C5 H4 119.7 no
C6 C5 H4 119.6 no
C1 C6 H5 119.7 no
C5 C6 H5 119.7 no
C7 C8 H6 119.3 no
C9 C8 H6 119.3 no
C8 C9 H7 120.4 no
C10 C9 H7 120.3 no
C9 C10 H8 119.9 no
C11 C10 H8 119.9 no
C10 C11 H9 119.9 no
C12 C11 H9 119.8 no
C7 C12 H10 119.2 no
C11 C12 H10 119.2 no
C13 C14 H11 119.0 no
C15 C14 H11 119.0 no
C14 C15 H12 120.1 no
C16 C15 H12 120.0 no
C15 C16 H13 120.1 no
C17 C16 H13 120.1 no
C16 C17 H14 120.4 no
C18 C17 H14 120.4 no
C13 C18 H15 118.8 no
C17 C18 H15 118.8 no
C19 C20 H16 119.1 no
C21 C20 H16 119.1 no
C20 C21 H17 120.2 no
C22 C21 H17 120.2 no
C21 C22 H18 120.1 no
C23 C22 H18 120.1 no
C22 C23 H19 120.3 no
C24 C23 H19 120.3 no
C19 C24 H20 119.1 no
C23 C24 H20 119.1 no
C25 C26 H21 119.1 no
C27 C26 H21 119.1 no
C26 C27 H22 120.3 no
C28 C27 H22 120.3 no
C27 C28 H23 119.9 no
C29 C28 H23 119.9 no
C28 C29 H24 119.8 no
C30 C29 H24 119.9 no
C25 C30 H25 119.2 no
C29 C30 H25 119.3 no
C31 C32 H26 119.8 no
C33 C32 H26 119.8 no
C32 C33 H27 120.2 no
C34 C33 H27 120.2 no
C33 C34 H28 119.6 no
C35 C34 H28 119.6 no
C34 C35 H29 120.3 no
C36 C35 H29 120.3 no
C31 C36 H30 119.2 no
C35 C36 H30 119.2 no
P1 C37 H31 109.5 no
P1 C37 H32 109.5 no
P1 C37 H33 109.5 no
H31 C37 H32 109.5 no
H31 C37 H33 109.5 no
H32 C37 H33 109.5 no
P1 C38 H34 109.5 no
P1 C38 H35 109.5 no
P1 C38 H36 109.5 no
H34 C38 H35 109.5 no
H34 C38 H36 109.5 no
H35 C38 H36 109.5 no
P2 C39 H37 109.5 no
P2 C39 H38 109.5 no
P2 C39 H39 109.5 no
H37 C39 H38 109.5 no
H37 C39 H39 109.5 no
H38 C39 H39 109.5 no
P2 C40 H40 109.5 no
P2 C40 H41 109.5 no
P2 C40 H42 109.5 no
H40 C40 H41 109.5 no
H40 C40 H42 109.5 no
H41 C40 H42 109.5 no
P1 C41 H43 109.5 no
P1 C41 H44 109.5 no
C42 C41 H43 109.4 no
C42 C41 H44 109.4 no
H43 C41 H44 108.0 no
P2 C42 H45 109.2 no
P2 C42 H46 109.2 no
C41 C42 H45 109.2 no
C41 C42 H46 109.2 no
H45 C42 H46 107.9 no
P3 C43 H47 109.5 no
P3 C43 H48 109.5 no
P3 C43 H49 109.5 no
H47 C43 H48 109.5 no
H47 C43 H49 109.5 no
H48 C43 H49 109.5 no
P3 C44 H50 109.5 no
P3 C44 H51 109.5 no
P3 C44 H52 109.5 no
H50 C44 H51 109.5 no
H50 C44 H52 109.5 no
H51 C44 H52 109.5 no
P4 C45 H53 109.5 no
P4 C45 H54 109.5 no
P4 C45 H55 109.5 no
H53 C45 H54 109.5 no
H53 C45 H55 109.5 no
H54 C45 H55 109.5 no
P4 C46 H56 109.5 no
P4 C46 H57 109.5 no
P4 C46 H58 109.5 no
H56 C46 H57 109.5 no
H56 C46 H58 109.5 no
H57 C46 H58 109.5 no
P3 C47 H59 109.0 no
P3 C47 H60 109.1 no
C48 C47 H59 109.1 no
C48 C47 H60 109.0 no
H59 C47 H60 107.8 no
P4 C48 H61 109.3 no
P4 C48 H62 109.3 no
C47 C48 H61 109.3 no
C47 C48 H62 109.3 no
H61 C48 H62 108.0 no
P5 C49 H63 109.5 no
P5 C49 H64 109.5 no
P5 C49 H65 109.5 no
H63 C49 H64 109.5 no
H63 C49 H65 109.5 no
H64 C49 H65 109.5 no
P5 C50 H66 109.5 no
P5 C50 H67 109.5 no
P5 C50 H68 109.5 no
H66 C50 H67 109.5 no
H66 C50 H68 109.5 no
H67 C50 H68 109.5 no
P6 C51 H69 109.5 no
P6 C51 H70 109.5 no
P6 C51 H71 109.5 no
H69 C51 H70 109.5 no
H69 C51 H71 109.5 no
H70 C51 H71 109.5 no
P6 C52 H72 109.5 no
P6 C52 H73 109.5 no
P6 C52 H74 109.5 no
H72 C52 H73 109.5 no
H72 C52 H74 109.5 no
H73 C52 H74 109.5 no
P5 C53 H75 109.4 no
P5 C53 H76 109.4 no
C54 C53 H75 109.4 no
C54 C53 H76 109.4 no
H75 C53 H76 108.0 no
P6 C54 H77 109.2 no
P6 C54 H78 109.2 no
C53 C54 H77 109.2 no
C53 C54 H78 109.2 no
H77 C54 H78 107.9 no
C55 C56 H79 119.4 no
C57 C56 H79 119.4 no
C56 C57 H80 119.9 no
C58 C57 H80 119.9 no
C57 C58 H81 120.2 no
C59 C58 H81 120.2 no
C58 C59 H82 120.0 no
C60 C59 H82 119.9 no
C55 C60 H83 119.4 no
C59 C60 H83 119.4 no
C61 C62 H84 119.4 no
C63 C62 H84 119.4 no
C62 C63 H85 119.6 no
C64 C63 H85 119.5 no
C63 C64 H86 120.5 no
C65 C64 H86 120.5 no
C64 C65 H87 119.7 no
C66 C65 H87 119.6 no
C61 C66 H88 119.4 no
C65 C66 H88 119.4 no
C67 C68 H89 118.7 no
C69 C68 H89 118.7 no
C68 C69 H90 120.7 no
C70 C69 H90 120.7 no
C69 C70 H91 119.7 no
C71 C70 H91 119.7 no
C70 C71 H92 120.5 no
C72 C71 H92 120.4 no
C67 C72 H93 118.8 no
C71 C72 H93 118.8 no
C73 C74 H94 119.0 no
C75 C74 H94 118.9 no
C74 C75 H95 119.9 no
C76 C75 H95 119.9 no
C75 C76 H96 120.7 no
C77 C76 H96 120.7 no
C76 C77 H97 119.8 no
C78 C77 H97 119.8 no
C73 C78 H98 119.1 no
C77 C78 H98 119.1 no
C79 C80 H99 119.0 no
C81 C80 H99 119.0 no
C80 C81 H100 119.9 no
C82 C81 H100 119.9 no
C81 C82 H101 120.3 no
C83 C82 H101 120.3 no
C82 C83 H102 120.4 no
C84 C83 H102 120.4 no
C79 C84 H103 119.0 no
C83 C84 H103 119.0 no
C85 C86 H104 119.4 no
C87 C86 H104 119.4 no
C86 C87 H105 119.8 no
C88 C87 H105 119.8 no
C87 C88 H106 120.9 no
C89 C88 H106 120.9 no
C88 C89 H107 119.5 no
C90 C89 H107 119.5 no
C85 C90 H108 118.9 no
C89 C90 H108 118.9 no
P7 C91 H109 109.5 no
P7 C91 H110 109.5 no
P7 C91 H111 109.5 no
H109 C91 H110 109.5 no
H109 C91 H111 109.5 no
H110 C91 H111 109.5 no
P7 C92 H112 109.5 no
P7 C92 H113 109.5 no
P7 C92 H114 109.5 no
H112 C92 H113 109.5 no
H112 C92 H114 109.5 no
H113 C92 H114 109.5 no
P8 C93 H115 109.5 no
P8 C93 H116 109.5 no
P8 C93 H117 109.5 no
H115 C93 H116 109.5 no
H115 C93 H117 109.5 no
H116 C93 H117 109.5 no
P8 C94 H118 109.5 no
P8 C94 H119 109.5 no
P8 C94 H120 109.5 no
H118 C94 H119 109.5 no
H118 C94 H120 109.5 no
H119 C94 H120 109.5 no
P7 C95 H121 109.2 no
P7 C95 H122 109.2 no
C96 C95 H121 109.1 no
C96 C95 H122 109.1 no
H121 C95 H122 107.9 no
P8 C96 H123 109.3 no
P8 C96 H124 109.3 no
C95 C96 H123 109.3 no
C95 C96 H124 109.3 no
H123 C96 H124 108.0 no
P9 C97 H125 109.5 no
P9 C97 H126 109.5 no
P9 C97 H127 109.5 no
H125 C97 H126 109.5 no
H125 C97 H127 109.5 no
H126 C97 H127 109.5 no
P9 C98 H128 109.5 no
P9 C98 H129 109.5 no
P9 C98 H130 109.5 no
H128 C98 H129 109.5 no
H128 C98 H130 109.5 no
H129 C98 H130 109.5 no
P10 C99 H131 109.5 no
P10 C99 H132 109.5 no
P10 C99 H133 109.5 no
H131 C99 H132 109.5 no
H131 C99 H133 109.5 no
H132 C99 H133 109.5 no
P10 C100 H134 109.5 no
P10 C100 H135 109.5 no
P10 C100 H136 109.5 no
H134 C100 H135 109.5 no
H134 C100 H136 109.5 no
H135 C100 H136 109.5 no
P9 C101 H137 109.4 no
P9 C101 H138 109.4 no
C102 C101 H137 109.4 no
C102 C101 H138 109.4 no
H137 C101 H138 108.0 no
P10 C102 H139 109.3 no
P10 C102 H140 109.3 no
C101 C102 H139 109.3 no
C101 C102 H140 109.3 no
H139 C102 H140 107.9 no
P11 C103 H141 109.5 no
P11 C103 H142 109.5 no
P11 C103 H143 109.5 no
H141 C103 H142 109.5 no
H141 C103 H143 109.5 no
H142 C103 H143 109.5 no
P11 C104 H144 109.5 no
P11 C104 H145 109.5 no
P11 C104 H146 109.5 no
H144 C104 H145 109.5 no
H144 C104 H146 109.5 no
H145 C104 H146 109.5 no
P12 C105 H147 109.5 no
P12 C105 H148 109.5 no
P12 C105 H149 109.5 no
H147 C105 H148 109.5 no
H147 C105 H149 109.5 no
H148 C105 H149 109.5 no
P12 C106 H150 109.5 no
P12 C106 H151 109.5 no
P12 C106 H152 109.5 no
H150 C106 H151 109.5 no
H150 C106 H152 109.5 no
H151 C106 H152 109.5 no
P11 C107 H153 109.3 no
P11 C107 H154 109.3 no
C108 C107 H153 109.3 no
C108 C107 H154 109.3 no
H153 C107 H154 107.9 no
P12 C108 H155 109.1 no
P12 C108 H156 109.1 no
C107 C108 H155 109.1 no
C107 C108 H156 109.1 no
H155 C108 H156 107.8 no
C110 C109 H157 109.5 no
C110 C109 H158 109.5 no
C110 C109 H159 109.5 no
H157 C109 H158 109.5 no
H157 C109 H159 109.5 no
H158 C109 H159 109.5 no
C109 C110 H160 111.4 no
C109 C110 H161 111.4 no
C111 C110 H160 111.4 no
C111 C110 H161 111.4 no
H160 C110 H161 109.2 no
C110 C111 H162 106.8 no
C110 C111 H163 106.8 no
C112 C111 H162 106.8 no
C112 C111 H163 106.8 no
H162 C111 H163 106.7 no
C111 C112 H164 106.3 no
C111 C112 H165 106.3 no
C113 C112 H164 106.3 no
C113 C112 H165 106.3 no
H164 C112 H165 106.4 no
C112 C113 H166 106.6 no
C112 C113 H167 106.6 no
C114 C113 H166 106.6 no
C114 C113 H167 106.6 no
H166 C113 H167 106.5 no
C113 C114 H168 109.5 no
C113 C114 H169 109.5 no
C113 C114 H170 109.5 no
H168 C114 H169 109.5 no
H168 C114 H170 109.5 no
H169 C114 H170 109.5 no

loop_
_geom_bond_atom_site_label_1
_geom_bond_atom_site_label_2
_geom_bond_distance
_geom_bond_publ_flag
Pd1 Pd2 2.7824(6) yes
Pd1 Pd3 2.7585(6) yes
Pd1 Pd4 2.7836(6) yes
Pd1 Ge1 2.3319(7) yes
Pd1 Ge2 2.3207(7) yes
Pd1 Ge3 2.3338(6) yes
Pd2 Ge2 2.5921(6) yes
Pd2 Ge3 2.5767(7) yes
Pd2 P1 2.2972(16) no
Pd2 P2 2.3129(18) no
Pd3 Ge1 2.5637(7) yes
Pd3 Ge3 2.5852(7) yes
Pd3 P3 2.3035(19) no
Pd3 P4 2.3000(19) no
Pd4 Ge1 2.5895(7) yes
Pd4 Ge2 2.5788(7) yes
Pd4 P5 2.3051(17) no
Pd4 P6 2.3071(18) no
Pd5 Pd6 2.7568(6) no
Pd5 Pd7 2.7814(6) no
Pd5 Pd8 2.7904(6) no
Pd5 Ge4 2.3219(7) no
Pd5 Ge5 2.3344(7) no
Pd5 Ge6 2.3303(7) no
Pd6 Ge5 2.5545(7) no
Pd6 Ge6 2.5971(7) no
Pd6 P7 2.3035(19) no
Pd6 P8 2.2978(19) no
Pd7 Ge4 2.6037(7) no
Pd7 Ge6 2.5626(7) no
Pd7 P9 2.2900(16) no
Pd7 P10 2.3172(18) no
Pd8 Ge4 2.5633(7) no
Pd8 Ge5 2.6005(7) no
Pd8 P11 2.3097(18) no
Pd8 P12 2.3044(18) no
Ge1 C1 1.967(6) no
Ge1 C7 1.965(7) no
Ge2 C13 1.972(6) no
Ge2 C19 1.975(5) no
Ge3 C25 1.975(6) no
Ge3 C31 1.983(6) no
Ge4 C55 1.971(5) no
Ge4 C61 1.967(6) no
Ge5 C67 1.977(5) no
Ge5 C73 1.973(6) no
Ge6 C79 1.980(5) no
Ge6 C85 1.970(6) no
P1 C37 1.829(8) no
P1 C38 1.830(6) no
P1 C41 1.835(7) no
P2 C39 1.821(9) no
P2 C40 1.839(6) no
P2 C42 1.842(7) no
P3 C43 1.829(7) no
P3 C44 1.819(6) no
P3 C47 1.835(6) no
P4 C45 1.828(6) no
P4 C46 1.854(7) no
P4 C48 1.854(6) no
P5 C49 1.831(8) no
P5 C50 1.829(8) no
P5 C53 1.833(8) no
P6 C51 1.833(7) no
P6 C52 1.821(8) no
P6 C54 1.841(7) no
P7 C91 1.827(7) no
P7 C92 1.843(8) no
P7 C95 1.845(7) no
P8 C93 1.822(7) no
P8 C94 1.811(8) no
P8 C96 1.842(6) no
P9 C97 1.829(7) no
P9 C98 1.828(8) no
P9 C101 1.845(7) no
P10 C99 1.820(8) no
P10 C100 1.831(7) no
P10 C102 1.842(6) no
P11 C103 1.799(10) no
P11 C104 1.830(7) no
P11 C107 1.865(8) no
P12 C105 1.818(10) no
P12 C106 1.827(6) no
P12 C108 1.839(8) no
C1 C2 1.396(10) no
C1 C6 1.401(11) no
C2 C3 1.374(10) no
C3 C4 1.366(13) no
C4 C5 1.372(14) no
C5 C6 1.387(12) no
C7 C8 1.382(8) no
C7 C12 1.390(9) no
C8 C9 1.415(10) no
C9 C10 1.373(10) no
C10 C11 1.366(10) no
C11 C12 1.392(11) no
C13 C14 1.385(10) no
C13 C18 1.396(8) no
C14 C15 1.379(9) no
C15 C16 1.379(9) no
C16 C17 1.390(10) no
C17 C18 1.377(9) no
C19 C20 1.391(8) no
C19 C24 1.390(9) no
C20 C21 1.384(9) no
C21 C22 1.396(9) no
C22 C23 1.378(9) no
C23 C24 1.398(9) no
C25 C26 1.405(9) no
C25 C30 1.397(10) no
C26 C27 1.380(10) no
C27 C28 1.389(12) no
C28 C29 1.362(11) no
C29 C30 1.386(9) no
C31 C32 1.384(8) no
C31 C36 1.389(8) no
C32 C33 1.417(11) no
C33 C34 1.360(10) no
C34 C35 1.381(10) no
C35 C36 1.383(11) no
C41 C42 1.533(10) no
C47 C48 1.499(10) no
C53 C54 1.527(10) no
C55 C56 1.384(8) no
C55 C60 1.398(9) no
C56 C57 1.406(9) no
C57 C58 1.373(10) no
C58 C59 1.385(9) no
C59 C60 1.395(9) no
C61 C62 1.394(8) no
C61 C66 1.406(9) no
C62 C63 1.382(9) no
C63 C64 1.367(10) no
C64 C65 1.385(9) no
C65 C66 1.370(9) no
C67 C68 1.377(9) no
C67 C72 1.382(10) no
C68 C69 1.392(10) no
C69 C70 1.374(13) no
C70 C71 1.380(14) no
C71 C72 1.380(11) no
C73 C74 1.388(8) no
C73 C78 1.386(9) no
C74 C75 1.373(11) no
C75 C76 1.385(10) no
C76 C77 1.387(10) no
C77 C78 1.374(11) no
C79 C80 1.379(9) no
C79 C84 1.392(9) no
C80 C81 1.376(11) no
C81 C82 1.377(13) no
C82 C83 1.388(12) no
C83 C84 1.386(10) no
C85 C86 1.385(8) no
C85 C90 1.400(8) no
C86 C87 1.403(11) no
C87 C88 1.390(11) no
C88 C89 1.387(11) no
C89 C90 1.369(11) no
C95 C96 1.520(10) no
C101 C102 1.521(10) no
C107 C108 1.493(11) no
C109 C110 1.27(4) no
C110 C111 1.54(5) no
C111 C112 1.44(3) no
C112 C113 1.32(3) no
C113 C114 1.49(2) no
C115 C116 1.53(2) no
C116 C117 1.37(4) no
C117 C118 1.35(4) no
C118 C119 1.44(4) no
C118 C122 1.05(3) no
C119 C120 1.65(5) no
C119 C122 1.32(4) no
C119 C123 0.98(4) no
C119 C124 1.33(5) no
C120 C123 1.04(5) no
C120 C124 1.13(5) no
C122 C123 1.34(4) no
C123 C124 1.47(5) no
C2 H1 0.950 no
C3 H2 0.950 no
C4 H3 0.950 no
C5 H4 0.950 no
C6 H5 0.950 no
C8 H6 0.950 no
C9 H7 0.950 no
C10 H8 0.950 no
C11 H9 0.950 no
C12 H10 0.950 no
C14 H11 0.950 no
C15 H12 0.950 no
C16 H13 0.950 no
C17 H14 0.950 no
C18 H15 0.950 no
C20 H16 0.950 no
C21 H17 0.950 no
C22 H18 0.950 no
C23 H19 0.950 no
C24 H20 0.950 no
C26 H21 0.950 no
C27 H22 0.950 no
C28 H23 0.950 no
C29 H24 0.950 no
C30 H25 0.950 no
C32 H26 0.950 no
C33 H27 0.950 no
C34 H28 0.950 no
C35 H29 0.950 no
C36 H30 0.950 no
C37 H31 0.980 no
C37 H32 0.980 no
C37 H33 0.980 no
C38 H34 0.980 no
C38 H35 0.980 no
C38 H36 0.980 no
C39 H37 0.980 no
C39 H38 0.980 no
C39 H39 0.980 no
C40 H40 0.980 no
C40 H41 0.980 no
C40 H42 0.980 no
C41 H43 0.990 no
C41 H44 0.990 no
C42 H45 0.990 no
C42 H46 0.990 no
C43 H47 0.980 no
C43 H48 0.980 no
C43 H49 0.980 no
C44 H50 0.980 no
C44 H51 0.980 no
C44 H52 0.980 no
C45 H53 0.980 no
C45 H54 0.980 no
C45 H55 0.980 no
C46 H56 0.980 no
C46 H57 0.980 no
C46 H58 0.980 no
C47 H59 0.990 no
C47 H60 0.990 no
C48 H61 0.990 no
C48 H62 0.990 no
C49 H63 0.980 no
C49 H64 0.980 no
C49 H65 0.980 no
C50 H66 0.980 no
C50 H67 0.980 no
C50 H68 0.980 no
C51 H69 0.980 no
C51 H70 0.980 no
C51 H71 0.980 no
C52 H72 0.980 no
C52 H73 0.980 no
C52 H74 0.980 no
C53 H75 0.990 no
C53 H76 0.990 no
C54 H77 0.990 no
C54 H78 0.990 no
C56 H79 0.950 no
C57 H80 0.950 no
C58 H81 0.950 no
C59 H82 0.950 no
C60 H83 0.950 no
C62 H84 0.950 no
C63 H85 0.950 no
C64 H86 0.950 no
C65 H87 0.950 no
C66 H88 0.950 no
C68 H89 0.950 no
C69 H90 0.950 no
C70 H91 0.950 no
C71 H92 0.950 no
C72 H93 0.950 no
C74 H94 0.950 no
C75 H95 0.950 no
C76 H96 0.950 no
C77 H97 0.950 no
C78 H98 0.950 no
C80 H99 0.950 no
C81 H100 0.950 no
C82 H101 0.950 no
C83 H102 0.950 no
C84 H103 0.950 no
C86 H104 0.950 no
C87 H105 0.950 no
C88 H106 0.950 no
C89 H107 0.950 no
C90 H108 0.950 no
C91 H109 0.980 no
C91 H110 0.980 no
C91 H111 0.980 no
C92 H112 0.980 no
C92 H113 0.980 no
C92 H114 0.980 no
C93 H115 0.980 no
C93 H116 0.980 no
C93 H117 0.980 no
C94 H118 0.980 no
C94 H119 0.980 no
C94 H120 0.980 no
C95 H121 0.990 no
C95 H122 0.990 no
C96 H123 0.990 no
C96 H124 0.990 no
C97 H125 0.980 no
C97 H126 0.980 no
C97 H127 0.980 no
C98 H128 0.980 no
C98 H129 0.980 no
C98 H130 0.980 no
C99 H131 0.980 no
C99 H132 0.980 no
C99 H133 0.980 no
C100 H134 0.980 no
C100 H135 0.980 no
C100 H136 0.980 no
C101 H137 0.990 no
C101 H138 0.990 no
C102 H139 0.990 no
C102 H140 0.990 no
C103 H141 0.980 no
C103 H142 0.980 no
C103 H143 0.980 no
C104 H144 0.980 no
C104 H145 0.980 no
C104 H146 0.980 no
C105 H147 0.980 no
C105 H148 0.980 no
C105 H149 0.980 no
C106 H150 0.980 no
C106 H151 0.980 no
C106 H152 0.980 no
C107 H153 0.990 no
C107 H154 0.990 no
C108 H155 0.990 no
C108 H156 0.990 no
C109 H157 0.980 no
C109 H158 0.980 no
C109 H159 0.980 no
C110 H160 0.990 no
C110 H161 0.990 no
C111 H162 0.990 no
C111 H163 0.990 no
C112 H164 0.990 no
C112 H165 0.990 no
C113 H166 0.990 no
C113 H167 0.990 no
C114 H168 0.980 no
C114 H169 0.980 no
C114 H170 0.980 no
